data_4329028
loop_
_publ_author_name
'Wanhua Ye'
'Douglas M. Ho'
'Simone Friedle'
'Taryn D. Palluccio'
'Elena V. Rybak-Akimova'

_publ_contact_author_address
;
Department of Chemistry
Tufts University
Medford MA 02155
USA
;
_publ_contact_author_email erybakak@tufts.edu
_publ_contact_author_fax 617-627-3443
_publ_contact_author_name
;
Rybak-Akimova, Elena V. 
;
_publ_contact_author_phone 617-627-3413
_publ_section_title
;
 Role of Fe(IV)-Oxo Intermediates in Stoichiometric and Catalytic
 Oxidations Mediated by Iron Pyridine-Azamacrocycles
;
_journal_name_full 'Inorganic Chemistry'
_journal_page_first 5006
_journal_page_last 5021
_journal_paper_doi 10.1021/ic202435r
_journal_volume 51
_journal_year 2012
_chemical_compound_source 'chemical synthesis'
_chemical_formula_iupac
;
(Fe (C2 H3 N)2 (C16 H28 N4)) (C F3 O3 S)2
;
_chemical_formula_moiety 'C20 H34 Fe N6 2+, 2(C F3 O3 S 1-)'
_chemical_formula_structural
;
(Fe (C2 H3 N)2 (C16 H28 N4)) (C F3 O3 S)2
;
_chemical_formula_sum 'C22 H34 F6 Fe N6 O6 S2'
_chemical_formula_weight 712.52
_chemical_name_common WH60
_chemical_name_systematic
; 
Bis(Acetonitrile)(2,7,12-trimethyl-3,7,11,17-tetraaza-
bicyclo[11.3.1]heptadeca-1(17),13,15-triene)iron(II) Triflate
;
_space_group_IT_number 14
_symmetry_cell_setting monoclinic
_symmetry_Int_Tables_number 14
_symmetry_space_group_name_Hall '-P 2ybc'
_symmetry_space_group_name_H-M 'P 1 21/c 1'
_atom_sites_solution_hydrogens geom
_atom_sites_solution_primary direct
_atom_sites_solution_secondary difmap
_audit_creation_method SHELXL-97
_cell_angle_alpha 90.00
_cell_angle_beta 100.968(3)
_cell_angle_gamma 90.00
_cell_formula_units_Z 4
_cell_length_a 16.4722(6)
_cell_length_b 14.1244(5)
_cell_length_c 13.3541(5)
_cell_measurement_reflns_used 1845
_cell_measurement_temperature 193(2)
_cell_measurement_theta_max 17.50
_cell_measurement_theta_min 2.52
_cell_volume 3050.21(19)
_computing_cell_refinement 'SAINT V7.34A (Bruker AXS, 2006b)'
_computing_data_collection 'APEX2 v2.1-0 (Bruker AXS, 2006a)'
_computing_data_reduction
;
SAINT V7.34A (Bruker AXS, 2006b), SADABS (Bruker AXS, 2004)
;
_computing_molecular_graphics 'SHELXTL v6.12 (Bruker AXS, 2001)'
_computing_publication_material 'SHELXTL v6.12 (Bruker AXS, 2001)'
_computing_structure_refinement 'SHELXTL v6.12 (Bruker AXS, 2001)'
_computing_structure_solution 'SHELXTL v6.12 (Bruker AXS, 2001)'
_diffrn_ambient_temperature 193(2)
_diffrn_detector_area_resol_mean 836.6
_diffrn_measured_fraction_theta_full 1.000
_diffrn_measured_fraction_theta_max 1.000
_diffrn_measurement_device_type 'Bruker APEX II CCD'
_diffrn_measurement_method '\w scans, 861 0.5\% rotations'
_diffrn_radiation_monochromator graphite
_diffrn_radiation_source 'fine-focus sealed tube'
_diffrn_radiation_type 'Mo K\a'
_diffrn_radiation_wavelength 0.71073
_diffrn_reflns_av_R_equivalents 0.0671
_diffrn_reflns_av_sigmaI/netI 0.0706
_diffrn_reflns_limit_h_max 19
_diffrn_reflns_limit_h_min -19
_diffrn_reflns_limit_k_max 16
_diffrn_reflns_limit_k_min -12
_diffrn_reflns_limit_l_max 15
_diffrn_reflns_limit_l_min -15
_diffrn_reflns_number 18820
_diffrn_reflns_theta_full 25.00
_diffrn_reflns_theta_max 25.00
_diffrn_reflns_theta_min 1.91
_diffrn_standards_decay_% 0
_diffrn_standards_number 0
_exptl_absorpt_coefficient_mu 0.715
_exptl_absorpt_correction_T_max 0.9754
_exptl_absorpt_correction_T_min 0.8703
_exptl_absorpt_correction_type multi-scan
_exptl_absorpt_process_details 'SADABS (Bruker AXS, 2004)'
_exptl_crystal_colour Red
_exptl_crystal_density_diffrn 1.552
_exptl_crystal_description Plate
_exptl_crystal_F_000 1472
_exptl_crystal_size_max 0.200
_exptl_crystal_size_mid 0.100
_exptl_crystal_size_min 0.035
_refine_diff_density_max 0.537
_refine_diff_density_min -0.280
_refine_diff_density_rms 0.062
_refine_ls_extinction_method none
_refine_ls_goodness_of_fit_ref 1.020
_refine_ls_hydrogen_treatment constr
_refine_ls_matrix_type full
_refine_ls_number_parameters 539
_refine_ls_number_reflns 5365
_refine_ls_number_restraints 486
_refine_ls_restrained_S_all 1.004
_refine_ls_R_factor_all 0.1188
_refine_ls_R_factor_gt 0.0619
_refine_ls_shift/su_max 0.001
_refine_ls_shift/su_mean 0.000
_refine_ls_structure_factor_coef Fsqd
_refine_ls_weighting_details 'w=1/[\s^2^(Fo^2^)+(0.0593P)^2^+3.0881P] where P=(Fo^2^+2Fc^2^)/3'
_refine_ls_weighting_scheme calc
_refine_ls_wR_factor_gt 0.1317
_refine_ls_wR_factor_ref 0.1569
_reflns_number_gt 3164
_reflns_number_total 5365
_reflns_threshold_expression I>2\s(I)
_cod_data_source_file ic202435r_si_002_1.cif
_cod_data_source_block era08001
_cod_original_sg_symbol_H-M 'P 21/c'
_cod_database_code 4329028

loop_
_symmetry_equiv_pos_as_xyz
'x, y, z'
'-x, y+1/2, -z+1/2'
'-x, -y, -z'
'x, -y-1/2, z-1/2'

loop_
_atom_site_label
_atom_site_type_symbol
_atom_site_fract_x
_atom_site_fract_y
_atom_site_fract_z
_atom_site_U_iso_or_equiv
_atom_site_adp_type
_atom_site_occupancy
_atom_site_symmetry_multiplicity
_atom_site_calc_flag
_atom_site_refinement_flags
_atom_site_disorder_assembly
_atom_site_disorder_group
Fe1 Fe 0.76215(4) 0.54119(5) 0.25550(5) 0.0444(2) Uani 1 1 d . . .
N1 N 0.6946(2) 0.5398(3) 0.1257(3) 0.0520(10) Uani 1 1 d . . .
N2 N 0.7143(3) 0.6704(3) 0.2614(3) 0.0688(13) Uani 1 1 d . . .
H102 H 0.7565 0.7069 0.2439 0.103 Uiso 1 1 calc R . .
N3 N 0.8332(2) 0.5419(3) 0.4030(3) 0.0567(11) Uani 1 1 d . . .
N4 N 0.8001(3) 0.4143(3) 0.2156(3) 0.0573(11) Uani 1 1 d . . .
H104 H 0.8510 0.4267 0.1980 0.086 Uiso 1 1 calc R . .
N5 N 0.8492(2) 0.5969(3) 0.1957(3) 0.0480(10) Uani 1 1 d . . .
N6 N 0.6716(2) 0.4851(3) 0.3061(3) 0.0520(11) Uani 1 1 d . . .
C1 C 0.6943(3) 0.4609(5) 0.0675(4) 0.0668(16) Uani 1 1 d . . .
C2 C 0.6424(4) 0.4569(6) -0.0245(5) 0.095(2) Uani 1 1 d . . .
H2 H 0.6414 0.4018 -0.0655 0.114 Uiso 1 1 calc R . .
C3 C 0.5919(5) 0.5313(8) -0.0585(5) 0.108(3) Uani 1 1 d . . .
H3 H 0.5567 0.5280 -0.1237 0.130 Uiso 1 1 calc R . .
C4 C 0.5912(4) 0.6127(6) 0.0018(5) 0.092(2) Uani 1 1 d . . .
H4 H 0.5557 0.6645 -0.0207 0.111 Uiso 1 1 calc R . .
C5 C 0.6448(3) 0.6140(4) 0.0961(4) 0.0629(15) Uani 1 1 d . . .
C6 C 0.6488(3) 0.6897(4) 0.1752(5) 0.0691(16) Uani 1 1 d . . .
H6 H 0.5969 0.6808 0.2027 0.083 Uiso 1 1 calc R . .
C7 C 0.6437(5) 0.7905(5) 0.1374(6) 0.131(3) Uani 1 1 d . . .
H7A H 0.6426 0.8336 0.1947 0.197 Uiso 1 1 calc R . .
H7B H 0.5931 0.7988 0.0860 0.197 Uiso 1 1 calc R . .
H7C H 0.6920 0.8047 0.1070 0.197 Uiso 1 1 calc R . .
C8 C 0.7049(3) 0.7159(4) 0.3533(5) 0.0786(18) Uani 1 1 d . . .
H8A H 0.6555 0.6899 0.3758 0.094 Uiso 1 1 calc R . .
H8B H 0.6953 0.7843 0.3398 0.094 Uiso 1 1 calc R . .
C9 C 0.7775(4) 0.7041(5) 0.4361(5) 0.092(2) Uani 1 1 d . . .
H9A H 0.7697 0.7434 0.4949 0.111 Uiso 1 1 calc R . .
H9B H 0.8271 0.7279 0.4123 0.111 Uiso 1 1 calc R . .
C10 C 0.7930(4) 0.6026(5) 0.4717(4) 0.0754(17) Uani 1 1 d . . .
H10A H 0.8285 0.6031 0.5404 0.090 Uiso 1 1 calc R . .
H10B H 0.7395 0.5736 0.4780 0.090 Uiso 1 1 calc R . .
C11 C 0.9195(3) 0.5775(4) 0.4085(4) 0.0671(16) Uani 1 1 d . . .
H11A H 0.9498 0.5738 0.4791 0.101 Uiso 1 1 calc R . .
H11B H 0.9178 0.6434 0.3853 0.101 Uiso 1 1 calc R . .
H11C H 0.9476 0.5386 0.3647 0.101 Uiso 1 1 calc R . .
C12 C 0.8385(3) 0.4457(4) 0.4484(4) 0.0685(16) Uani 1 1 d . . .
H12A H 0.7825 0.4264 0.4571 0.082 Uiso 1 1 calc R . .
H12B H 0.8739 0.4489 0.5171 0.082 Uiso 1 1 calc R . .
C13 C 0.8723(3) 0.3706(4) 0.3881(5) 0.0691(16) Uani 1 1 d . . .
H13A H 0.9248 0.3941 0.3714 0.083 Uiso 1 1 calc R . .
H13B H 0.8857 0.3143 0.4323 0.083 Uiso 1 1 calc R . .
C14 C 0.8182(3) 0.3401(4) 0.2923(5) 0.0703(16) Uani 1 1 d . . .
H14A H 0.8449 0.2866 0.2633 0.084 Uiso 1 1 calc R . .
H14B H 0.7654 0.3167 0.3082 0.084 Uiso 1 1 calc R . .
C15 C 0.7480(3) 0.3820(4) 0.1190(4) 0.0611(14) Uani 1 1 d . . .
H15 H 0.7096 0.3332 0.1379 0.073 Uiso 1 1 calc R . .
C16 C 0.7981(5) 0.3329(6) 0.0492(6) 0.117(3) Uani 1 1 d . . .
H16A H 0.8393 0.3769 0.0320 0.175 Uiso 1 1 calc R . .
H16B H 0.7610 0.3125 -0.0134 0.175 Uiso 1 1 calc R . .
H16C H 0.8261 0.2775 0.0842 0.175 Uiso 1 1 calc R . .
C17 C 0.8980(3) 0.6309(3) 0.1582(4) 0.0483(12) Uani 1 1 d . . .
C18 C 0.9628(3) 0.6733(4) 0.1126(4) 0.0702(16) Uani 1 1 d . . .
H18A H 0.9591 0.7424 0.1160 0.105 Uiso 1 1 calc R . .
H18B H 0.9561 0.6534 0.0412 0.105 Uiso 1 1 calc R . .
H18C H 1.0169 0.6526 0.1500 0.105 Uiso 1 1 calc R . .
C19 C 0.6136(3) 0.4533(4) 0.3268(4) 0.0541(13) Uani 1 1 d . . .
C20 C 0.5400(3) 0.4099(4) 0.3525(4) 0.0672(16) Uani 1 1 d . . .
H20A H 0.4906 0.4360 0.3085 0.101 Uiso 1 1 calc R . .
H20B H 0.5379 0.4232 0.4240 0.101 Uiso 1 1 calc R . .
H20C H 0.5418 0.3413 0.3423 0.101 Uiso 1 1 calc R . .
C21 C 0.3526(6) 0.6217(8) 0.3445(10) 0.091(3) Uani 0.809(6) 1 d PU A 1
F1 F 0.3290(4) 0.6476(5) 0.4303(6) 0.151(3) Uani 0.809(6) 1 d PU A 1
F2 F 0.3583(4) 0.5278(4) 0.3484(9) 0.169(5) Uani 0.809(6) 1 d P A 1
F3 F 0.2917(3) 0.6453(4) 0.2695(6) 0.127(2) Uani 0.809(6) 1 d PU A 1
S1 S 0.4481(2) 0.6763(3) 0.3327(3) 0.0577(10) Uani 0.809(6) 1 d PU A 1
O1 O 0.4626(4) 0.6424(6) 0.2390(4) 0.109(2) Uani 0.809(6) 1 d PU A 1
O2 O 0.4289(3) 0.7753(4) 0.3365(6) 0.096(2) Uani 0.809(6) 1 d PU A 1
O3 O 0.5061(3) 0.6416(4) 0.4178(4) 0.0808(17) Uani 0.809(6) 1 d PU A 1
C21' C 0.3513(14) 0.5924(13) 0.3448(18) 0.069(6) Uani 0.191(6) 1 d PDU A 2
F1' F 0.3347(17) 0.5335(16) 0.2659(12) 0.085(7) Uani 0.191(6) 1 d PDU A 2
F2' F 0.2816(14) 0.6323(15) 0.361(2) 0.106(8) Uani 0.191(6) 1 d PDU A 2
F3' F 0.3794(17) 0.535(2) 0.4227(13) 0.088(7) Uani 0.191(6) 1 d PDU A 2
S1' S 0.4269(12) 0.6768(14) 0.3255(15) 0.069(4) Uani 0.191(6) 1 d PDU A 2
O1' O 0.4328(14) 0.7343(15) 0.4139(18) 0.085(7) Uani 0.191(6) 1 d PDU A 2
O2' O 0.4988(12) 0.6221(17) 0.324(4) 0.111(9) Uani 0.191(6) 1 d PDU A 2
O3' O 0.3835(16) 0.7268(18) 0.2396(18) 0.108(8) Uani 0.191(6) 1 d PDU A 2
C22 C 0.1382(7) 0.4623(10) 0.1786(11) 0.106(4) Uani 0.536(8) 1 d PDU B 1
F4 F 0.1476(11) 0.4529(13) 0.0813(9) 0.170(6) Uani 0.536(8) 1 d PDU B 1
F5 F 0.1352(12) 0.5545(10) 0.1946(14) 0.151(5) Uani 0.536(8) 1 d PDU B 1
F6 F 0.2097(5) 0.4339(8) 0.2348(11) 0.162(5) Uani 0.536(8) 1 d PDU B 1
S2 S 0.0531(5) 0.3945(7) 0.2034(6) 0.0696(19) Uani 0.536(8) 1 d PDU B 1
O4 O -0.0169(5) 0.4390(7) 0.1459(10) 0.127(4) Uani 0.536(8) 1 d PDU B 1
O5 O 0.0636(8) 0.4033(12) 0.3109(6) 0.148(5) Uani 0.536(8) 1 d PDU B 1
O6 O 0.0734(11) 0.3040(9) 0.1717(14) 0.139(6) Uani 0.536(8) 1 d PDU B 1
C22' C 0.1248(9) 0.4653(11) 0.1561(11) 0.100(4) Uani 0.464(8) 1 d PDU B 2
F4' F 0.1482(16) 0.5295(12) 0.2266(14) 0.171(7) Uani 0.464(8) 1 d PDU B 2
F5' F 0.1911(9) 0.4284(12) 0.1290(18) 0.157(6) Uani 0.464(8) 1 d PDU B 2
F6' F 0.0797(9) 0.5017(8) 0.0731(9) 0.148(5) Uani 0.464(8) 1 d PDU B 2
S2' S 0.0703(7) 0.3753(8) 0.2088(7) 0.076(2) Uani 0.464(8) 1 d PDU B 2
O4' O 0.1350(7) 0.3287(7) 0.2764(8) 0.110(4) Uani 0.464(8) 1 d PDU B 2
O5' O 0.0378(8) 0.3135(10) 0.1283(11) 0.081(4) Uani 0.464(8) 1 d PDU B 2
O6' O 0.0096(9) 0.4252(9) 0.2510(15) 0.136(6) Uani 0.464(8) 1 d PDU B 2

loop_
_atom_site_aniso_label
_atom_site_aniso_U_11
_atom_site_aniso_U_22
_atom_site_aniso_U_33
_atom_site_aniso_U_23
_atom_site_aniso_U_13
_atom_site_aniso_U_12
Fe1 0.0445(4) 0.0474(4) 0.0426(4) 0.0061(3) 0.0118(3) 0.0039(3)
N1 0.048(2) 0.064(3) 0.045(3) 0.004(2) 0.0110(19) -0.008(2)
N2 0.078(3) 0.072(3) 0.063(3) 0.006(2) 0.029(3) 0.025(3)
N3 0.056(2) 0.065(3) 0.049(3) 0.005(2) 0.008(2) -0.005(2)
N4 0.070(3) 0.046(3) 0.062(3) 0.005(2) 0.027(2) -0.007(2)
N5 0.050(2) 0.051(3) 0.043(3) 0.006(2) 0.011(2) 0.007(2)
N6 0.052(2) 0.062(3) 0.044(3) 0.008(2) 0.014(2) 0.002(2)
C1 0.064(3) 0.093(5) 0.044(3) -0.005(3) 0.011(3) -0.031(3)
C2 0.104(5) 0.126(7) 0.052(4) -0.003(4) 0.004(4) -0.042(5)
C3 0.102(5) 0.167(9) 0.045(4) 0.023(5) -0.015(4) -0.044(6)
C4 0.075(4) 0.129(7) 0.065(5) 0.040(5) -0.005(4) -0.011(4)
C5 0.051(3) 0.083(5) 0.051(4) 0.026(3) 0.002(3) -0.007(3)
C6 0.052(3) 0.075(4) 0.084(5) 0.026(4) 0.020(3) 0.007(3)
C7 0.184(8) 0.092(6) 0.122(7) 0.035(5) 0.040(6) 0.074(6)
C8 0.066(4) 0.066(4) 0.109(5) -0.031(4) 0.029(4) 0.000(3)
C9 0.092(5) 0.093(6) 0.096(5) -0.038(4) 0.028(4) -0.012(4)
C10 0.080(4) 0.099(5) 0.046(3) -0.021(3) 0.010(3) -0.009(4)
C11 0.058(3) 0.076(4) 0.061(4) 0.010(3) -0.004(3) -0.015(3)
C12 0.062(3) 0.084(4) 0.058(4) 0.026(3) 0.009(3) -0.003(3)
C13 0.058(3) 0.061(4) 0.085(4) 0.033(3) 0.002(3) 0.004(3)
C14 0.066(3) 0.047(4) 0.097(5) 0.010(3) 0.016(3) 0.000(3)
C15 0.068(3) 0.053(4) 0.066(4) -0.015(3) 0.023(3) -0.017(3)
C16 0.138(6) 0.127(7) 0.099(6) -0.037(5) 0.058(5) 0.002(5)
C17 0.056(3) 0.046(3) 0.042(3) 0.003(2) 0.010(2) 0.002(2)
C18 0.065(3) 0.071(4) 0.080(4) 0.014(3) 0.027(3) -0.006(3)
C19 0.055(3) 0.064(4) 0.045(3) 0.004(3) 0.014(2) 0.003(3)
C20 0.058(3) 0.081(4) 0.067(4) 0.011(3) 0.023(3) -0.004(3)
C21 0.057(4) 0.071(6) 0.145(7) 0.016(5) 0.022(4) -0.005(4)
F1 0.111(5) 0.187(7) 0.179(6) 0.081(6) 0.092(5) 0.037(5)
F2 0.074(4) 0.055(4) 0.367(17) 0.041(10) 0.018(10) -0.010(3)
F3 0.055(3) 0.102(4) 0.208(6) 0.011(4) -0.019(3) -0.006(3)
S1 0.058(2) 0.060(2) 0.0575(17) -0.0057(13) 0.0156(13) -0.0128(16)
O1 0.083(4) 0.184(7) 0.062(4) -0.052(4) 0.019(3) -0.025(4)
O2 0.100(4) 0.056(3) 0.132(6) 0.006(3) 0.024(4) -0.012(3)
O3 0.068(3) 0.101(4) 0.070(4) 0.001(3) 0.003(3) -0.013(3)
C21' 0.057(12) 0.057(16) 0.091(15) -0.018(8) 0.009(13) -0.009(10)
F1' 0.13(2) 0.056(13) 0.068(11) -0.013(10) 0.027(11) -0.017(11)
F2' 0.095(13) 0.080(13) 0.16(2) -0.011(14) 0.072(14) -0.003(10)
F3' 0.116(19) 0.086(14) 0.067(11) 0.000(10) 0.027(11) -0.027(12)
S1' 0.063(8) 0.049(7) 0.096(9) 0.001(5) 0.015(6) 0.014(5)
O1' 0.106(15) 0.044(13) 0.100(13) -0.009(10) 0.007(13) -0.027(10)
O2' 0.045(10) 0.071(15) 0.22(3) -0.013(16) 0.022(15) -0.002(9)
O3' 0.135(19) 0.090(17) 0.098(13) 0.030(11) 0.019(13) 0.020(13)
C22 0.075(7) 0.090(8) 0.155(10) 0.023(10) 0.025(8) 0.019(7)
F4 0.185(15) 0.192(15) 0.144(8) 0.042(9) 0.055(8) -0.094(12)
F5 0.099(7) 0.074(7) 0.254(13) 0.031(7) -0.036(8) -0.019(5)
F6 0.076(5) 0.176(9) 0.213(11) 0.007(9) -0.025(6) 0.027(5)
S2 0.083(3) 0.060(3) 0.071(3) 0.001(2) 0.026(3) -0.004(3)
O4 0.085(5) 0.107(7) 0.162(10) 0.014(7) -0.046(6) -0.022(5)
O5 0.128(10) 0.258(15) 0.058(5) -0.034(7) 0.015(5) -0.027(10)
O6 0.226(18) 0.056(6) 0.158(14) -0.002(8) 0.094(12) 0.010(7)
C22' 0.091(10) 0.078(10) 0.138(12) 0.019(6) 0.037(8) 0.007(7)
F4' 0.159(15) 0.071(10) 0.257(15) -0.021(10) -0.028(11) -0.043(9)
F5' 0.096(10) 0.142(10) 0.251(18) 0.073(12) 0.079(11) 0.021(8)
F6' 0.206(12) 0.090(7) 0.151(9) 0.062(6) 0.039(8) 0.044(8)
S2' 0.095(5) 0.078(6) 0.063(4) -0.003(3) 0.032(3) 0.000(3)
O4' 0.160(10) 0.091(8) 0.072(7) 0.018(6) 0.005(6) 0.008(6)
O5' 0.068(6) 0.084(8) 0.092(9) -0.014(6) 0.018(5) 0.002(5)
O6' 0.122(10) 0.122(10) 0.194(16) -0.064(11) 0.103(11) -0.013(8)

loop_
_atom_type_symbol
_atom_type_description
_atom_type_scat_dispersion_real
_atom_type_scat_dispersion_imag
_atom_type_scat_source
C C 0.0033 0.0016 'International Tables Vol C Tables 4.2.6.8 and 6.1.1.4'
H H 0.0000 0.0000 'International Tables Vol C Tables 4.2.6.8 and 6.1.1.4'
N N 0.0061 0.0033 'International Tables Vol C Tables 4.2.6.8 and 6.1.1.4'
O O 0.0106 0.0060 'International Tables Vol C Tables 4.2.6.8 and 6.1.1.4'
F F 0.0171 0.0103 'International Tables Vol C Tables 4.2.6.8 and 6.1.1.4'
S S 0.1246 0.1234 'International Tables Vol C Tables 4.2.6.8 and 6.1.1.4'
Fe Fe 0.3463 0.8444 'International Tables Vol C Tables 4.2.6.8 and 6.1.1.4'

loop_
_geom_angle_atom_site_label_1
_geom_angle_atom_site_label_2
_geom_angle_atom_site_label_3
_geom_angle
N1 Fe1 N6 87.51(16)
N1 Fe1 N5 88.78(16)
N6 Fe1 N5 176.27(17)
N1 Fe1 N2 82.89(19)
N6 Fe1 N2 91.39(18)
N5 Fe1 N2 88.50(17)
N1 Fe1 N4 84.55(19)
N6 Fe1 N4 91.55(16)
N5 Fe1 N4 87.75(16)
N2 Fe1 N4 166.96(18)
N1 Fe1 N3 177.61(15)
N6 Fe1 N3 90.20(16)
N5 Fe1 N3 93.51(16)
N2 Fe1 N3 96.48(18)
N4 Fe1 N3 96.21(17)
C5 N1 C1 122.4(5)
C5 N1 Fe1 119.1(4)
C1 N1 Fe1 118.3(4)
C8 N2 C6 114.5(5)
C8 N2 Fe1 123.9(4)
C6 N2 Fe1 112.4(4)
C8 N2 H102 100.2
C6 N2 H102 100.2
Fe1 N2 H102 100.2
C12 N3 C11 107.8(4)
C12 N3 C10 105.9(4)
C11 N3 C10 107.7(4)
C12 N3 Fe1 111.1(3)
C11 N3 Fe1 113.8(3)
C10 N3 Fe1 110.2(3)
C14 N4 C15 113.5(4)
C14 N4 Fe1 119.3(3)
C15 N4 Fe1 110.5(3)
C14 N4 H104 103.9
C15 N4 H104 103.9
Fe1 N4 H104 103.9
C17 N5 Fe1 177.6(4)
C19 N6 Fe1 173.4(4)
C2 C1 N1 119.0(6)
C2 C1 C15 126.6(6)
N1 C1 C15 114.1(5)
C1 C2 C3 120.6(7)
C1 C2 H2 119.7
C3 C2 H2 119.7
C2 C3 C4 120.7(7)
C2 C3 H3 119.7
C4 C3 H3 119.7
C5 C4 C3 117.2(7)
C5 C4 H4 121.4
C3 C4 H4 121.4
N1 C5 C4 120.1(6)
N1 C5 C6 114.0(5)
C4 C5 C6 125.7(6)
N2 C6 C5 110.7(4)
N2 C6 C7 115.4(6)
C5 C6 C7 116.5(5)
N2 C6 H6 104.1
C5 C6 H6 104.1
C7 C6 H6 104.1
C6 C7 H7A 109.5
C6 C7 H7B 109.5
H7A C7 H7B 109.5
C6 C7 H7C 109.5
H7A C7 H7C 109.5
H7B C7 H7C 109.5
N2 C8 C9 113.0(5)
N2 C8 H8A 109.0
C9 C8 H8A 109.0
N2 C8 H8B 109.0
C9 C8 H8B 109.0
H8A C8 H8B 107.8
C8 C9 C10 114.0(5)
C8 C9 H9A 108.8
C10 C9 H9A 108.8
C8 C9 H9B 108.8
C10 C9 H9B 108.8
H9A C9 H9B 107.7
N3 C10 C9 114.7(5)
N3 C10 H10A 108.6
C9 C10 H10A 108.6
N3 C10 H10B 108.6
C9 C10 H10B 108.6
H10A C10 H10B 107.6
N3 C11 H11A 109.5
N3 C11 H11B 109.5
H11A C11 H11B 109.5
N3 C11 H11C 109.5
H11A C11 H11C 109.5
H11B C11 H11C 109.5
N3 C12 C13 115.3(4)
N3 C12 H12A 108.4
C13 C12 H12A 108.4
N3 C12 H12B 108.4
C13 C12 H12B 108.4
H12A C12 H12B 107.5
C14 C13 C12 116.5(5)
C14 C13 H13A 108.2
C12 C13 H13A 108.2
C14 C13 H13B 108.2
C12 C13 H13B 108.2
H13A C13 H13B 107.3
N4 C14 C13 114.1(4)
N4 C14 H14A 108.7
C13 C14 H14A 108.7
N4 C14 H14B 108.7
C13 C14 H14B 108.7
H14A C14 H14B 107.6
N4 C15 C1 111.3(4)
N4 C15 C16 112.5(5)
C1 C15 C16 113.4(5)
N4 C15 H15 106.4
C1 C15 H15 106.4
C16 C15 H15 106.4
C15 C16 H16A 109.5
C15 C16 H16B 109.5
H16A C16 H16B 109.5
C15 C16 H16C 109.5
H16A C16 H16C 109.5
H16B C16 H16C 109.5
N5 C17 C18 178.1(5)
C17 C18 H18A 109.5
C17 C18 H18B 109.5
H18A C18 H18B 109.5
C17 C18 H18C 109.5
H18A C18 H18C 109.5
H18B C18 H18C 109.5
N6 C19 C20 178.4(6)
C19 C20 H20A 109.5
C19 C20 H20B 109.5
H20A C20 H20B 109.5
C19 C20 H20C 109.5
H20A C20 H20C 109.5
H20B C20 H20C 109.5
F3 C21 F1 106.2(9)
F3 C21 F2 108.6(10)
F1 C21 F2 105.7(10)
F3 C21 S1 112.4(8)
F1 C21 S1 111.4(9)
F2 C21 S1 112.2(8)
O1 S1 O3 113.1(5)
O1 S1 O2 116.1(6)
O3 S1 O2 115.2(5)
O1 S1 C21 103.6(5)
O3 S1 C21 104.4(5)
O2 S1 C21 102.4(5)
F1' C21' F3' 103.2(14)
F1' C21' F2' 109.8(15)
F3' C21' F2' 108.2(16)
F1' C21' S1' 110(2)
F3' C21' S1' 112(2)
F2' C21' S1' 112.8(16)
O2' S1' O3' 124(2)
O2' S1' O1' 114(2)
O3' S1' O1' 109(2)
O2' S1' C21' 104.3(16)
O3' S1' C21' 101.1(16)
O1' S1' C21' 101.7(15)
F5 C22 F6 105.1(11)
F5 C22 F4 105.5(12)
F6 C22 F4 105.3(11)
F5 C22 S2 116.4(12)
F6 C22 S2 112.1(10)
F4 C22 S2 111.6(11)
O6 S2 O4 117.3(10)
O6 S2 O5 113.3(12)
O4 S2 O5 116.3(10)
O6 S2 C22 101.1(11)
O4 S2 C22 104.5(8)
O5 S2 C22 101.1(9)
F4' C22' F6' 112.1(13)
F4' C22' F5' 108.9(14)
F6' C22' F5' 106.7(12)
F4' C22' S2' 108.2(14)
F6' C22' S2' 111.6(11)
F5' C22' S2' 109.4(12)
O5' S2' O4' 109.2(9)
O5' S2' O6' 114.5(12)
O4' S2' O6' 118.4(12)
O5' S2' C22' 106.7(11)
O4' S2' C22' 102.1(9)
O6' S2' C22' 104.4(10)

loop_
_geom_bond_atom_site_label_1
_geom_bond_atom_site_label_2
_geom_bond_distance
Fe1 N1 1.873(4)
Fe1 N6 1.922(4)
Fe1 N5 1.937(4)
Fe1 N2 1.996(4)
Fe1 N4 2.004(4)
Fe1 N3 2.091(4)
N1 C5 1.343(6)
N1 C1 1.359(7)
N2 C8 1.419(7)
N2 C6 1.447(7)
N2 H102 0.9300
N3 C12 1.483(6)
N3 C11 1.498(6)
N3 C10 1.498(7)
N4 C14 1.455(6)
N4 C15 1.478(6)
N4 H104 0.9300
N5 C17 1.131(5)
N6 C19 1.136(5)
C1 C2 1.357(8)
C1 C15 1.505(8)
C2 C3 1.364(10)
C2 H2 0.9500
C3 C4 1.405(10)
C3 H3 0.9500
C4 C5 1.393(8)
C4 H4 0.9500
C5 C6 1.495(8)
C6 C7 1.508(8)
C6 H6 1.0000
C7 H7A 0.9800
C7 H7B 0.9800
C7 H7C 0.9800
C8 C9 1.476(8)
C8 H8A 0.9900
C8 H8B 0.9900
C9 C10 1.515(9)
C9 H9A 0.9900
C9 H9B 0.9900
C10 H10A 0.9900
C10 H10B 0.9900
C11 H11A 0.9800
C11 H11B 0.9800
C11 H11C 0.9800
C12 C13 1.501(8)
C12 H12A 0.9900
C12 H12B 0.9900
C13 C14 1.478(7)
C13 H13A 0.9900
C13 H13B 0.9900
C14 H14A 0.9900
C14 H14B 0.9900
C15 C16 1.524(7)
C15 H15 1.0000
C16 H16A 0.9800
C16 H16B 0.9800
C16 H16C 0.9800
C17 C18 1.455(7)
C18 H18A 0.9800
C18 H18B 0.9800
C18 H18C 0.9800
C19 C20 1.457(7)
C20 H20A 0.9800
C20 H20B 0.9800
C20 H20C 0.9800
C21 F3 1.319(12)
C21 F1 1.330(13)
C21 F2 1.331(11)
C21 S1 1.785(8)
S1 O1 1.402(6)
S1 O3 1.426(6)
S1 O2 1.437(6)
C21' F1' 1.329(13)
C21' F3' 1.329(13)
C21' F2' 1.333(13)
C21' S1' 1.777(8)
S1' O2' 1.418(7)
S1' O3' 1.419(7)
S1' O1' 1.421(7)
C22 F5 1.323(11)
C22 F6 1.332(11)
C22 F4 1.344(11)
C22 S2 1.780(7)
S2 O6 1.405(6)
S2 O4 1.407(6)
S2 O5 1.418(6)
C22' F4' 1.312(11)
C22' F6' 1.315(11)
C22' F5' 1.322(11)
C22' S2' 1.777(8)
S2' O5' 1.409(7)
S2' O4' 1.421(7)
S2' O6' 1.424(6)

loop_
_geom_torsion_atom_site_label_1
_geom_torsion_atom_site_label_2
_geom_torsion_atom_site_label_3
_geom_torsion_atom_site_label_4
_geom_torsion
N6 Fe1 N1 C5 88.4(4)
N5 Fe1 N1 C5 -92.0(4)
N2 Fe1 N1 C5 -3.4(3)
N4 Fe1 N1 C5 -179.9(4)
N6 Fe1 N1 C1 -87.8(4)
N5 Fe1 N1 C1 91.9(4)
N2 Fe1 N1 C1 -179.5(4)
N4 Fe1 N1 C1 4.0(3)
N1 Fe1 N2 C8 152.3(5)
N6 Fe1 N2 C8 65.0(4)
N5 Fe1 N2 C8 -118.7(4)
N4 Fe1 N2 C8 168.0(6)
N3 Fe1 N2 C8 -25.3(5)
N1 Fe1 N2 C6 7.5(3)
N6 Fe1 N2 C6 -79.8(4)
N5 Fe1 N2 C6 96.5(4)
N4 Fe1 N2 C6 23.2(10)
N3 Fe1 N2 C6 -170.1(3)
N6 Fe1 N3 C12 55.2(3)
N5 Fe1 N3 C12 -124.5(3)
N2 Fe1 N3 C12 146.6(3)
N4 Fe1 N3 C12 -36.4(3)
N6 Fe1 N3 C11 177.1(4)
N5 Fe1 N3 C11 -2.6(4)
N2 Fe1 N3 C11 -91.5(4)
N4 Fe1 N3 C11 85.5(4)
N6 Fe1 N3 C10 -61.8(4)
N5 Fe1 N3 C10 118.5(4)
N2 Fe1 N3 C10 29.6(4)
N4 Fe1 N3 C10 -153.4(4)
N1 Fe1 N4 C14 -143.3(4)
N6 Fe1 N4 C14 -56.0(4)
N5 Fe1 N4 C14 127.7(4)
N2 Fe1 N4 C14 -158.9(7)
N3 Fe1 N4 C14 34.4(4)
N1 Fe1 N4 C15 -9.1(3)
N6 Fe1 N4 C15 78.3(3)
N5 Fe1 N4 C15 -98.1(3)
N2 Fe1 N4 C15 -24.7(9)
N3 Fe1 N4 C15 168.6(3)
C5 N1 C1 C2 0.6(7)
Fe1 N1 C1 C2 176.6(4)
C5 N1 C1 C15 -173.9(4)
Fe1 N1 C1 C15 2.1(5)
N1 C1 C2 C3 0.6(9)
C15 C1 C2 C3 174.3(6)
C1 C2 C3 C4 -1.3(11)
C2 C3 C4 C5 0.8(10)
C1 N1 C5 C4 -1.0(7)
Fe1 N1 C5 C4 -177.0(4)
C1 N1 C5 C6 174.4(4)
Fe1 N1 C5 C6 -1.5(5)
C3 C4 C5 N1 0.3(8)
C3 C4 C5 C6 -174.6(6)
C8 N2 C6 C5 -158.2(5)
Fe1 N2 C6 C5 -10.0(5)
C8 N2 C6 C7 66.7(7)
Fe1 N2 C6 C7 -145.1(5)
N1 C5 C6 N2 7.6(6)
C4 C5 C6 N2 -177.2(5)
N1 C5 C6 C7 142.2(6)
C4 C5 C6 C7 -42.6(8)
C6 N2 C8 C9 -173.1(5)
Fe1 N2 C8 C9 42.8(7)
N2 C8 C9 C10 -65.0(7)
C12 N3 C10 C9 -177.1(5)
C11 N3 C10 C9 67.8(6)
Fe1 N3 C10 C9 -56.9(5)
C8 C9 C10 N3 77.9(7)
C11 N3 C12 C13 -68.7(6)
C10 N3 C12 C13 176.3(4)
Fe1 N3 C12 C13 56.6(5)
N3 C12 C13 C14 -71.5(6)
C15 N4 C14 C13 178.2(4)
Fe1 N4 C14 C13 -48.8(6)
C12 C13 C14 N4 63.8(7)
C14 N4 C15 C1 149.1(4)
Fe1 N4 C15 C1 12.1(5)
C14 N4 C15 C16 -82.4(6)
Fe1 N4 C15 C16 140.6(4)
C2 C1 C15 N4 176.5(5)
N1 C1 C15 N4 -9.6(6)
C2 C1 C15 C16 48.5(8)
N1 C1 C15 C16 -137.6(5)
F3 C21 S1 O1 -60.3(11)
F1 C21 S1 O1 -179.3(8)
F2 C21 S1 O1 62.5(12)
F3 C21 S1 O3 -178.9(8)
F1 C21 S1 O3 62.1(9)
F2 C21 S1 O3 -56.1(12)
F3 C21 S1 O2 60.8(10)
F1 C21 S1 O2 -58.3(9)
F2 C21 S1 O2 -176.5(10)
F1' C21' S1' O2' -64(3)
F3' C21' S1' O2' 50(3)
F2' C21' S1' O2' 172(3)
F1' C21' S1' O3' 65(2)
F3' C21' S1' O3' 179(2)
F2' C21' S1' O3' -59(2)
F1' C21' S1' O1' 177.3(19)
F3' C21' S1' O1' -68(2)
F2' C21' S1' O1' 54(2)
F5 C22 S2 O6 175.7(13)
F6 C22 S2 O6 -63.2(14)
F4 C22 S2 O6 54.6(14)
F5 C22 S2 O4 53.5(14)
F6 C22 S2 O4 174.6(12)
F4 C22 S2 O4 -67.7(13)
F5 C22 S2 O5 -67.6(15)
F6 C22 S2 O5 53.5(15)
F4 C22 S2 O5 171.2(14)
F4' C22' S2' O5' 173.3(12)
F6' C22' S2' O5' 49.5(14)
F5' C22' S2' O5' -68.3(14)
F4' C22' S2' O4' -72.2(14)
F6' C22' S2' O4' 164.1(12)
F5' C22' S2' O4' 46.2(14)
F4' C22' S2' O6' 51.7(16)
F6' C22' S2' O6' -72.1(16)
F5' C22' S2' O6' 170.1(15)
